data_7052267
loop_
_publ_author_name
'Anita K\"ubel-Pollak'
'Craig J. Matthews'
'Simon Verdan'
'Bernard Bocquet'
'Xavier Melich'
'Alan F. Williams'
'Francine Lavergnat'
'Pierre-Yves Morgantini'
'G\'erald Bernardinelli'

_publ_section_title
;
 Conformational effects in molecular tectons containing protonated
 benzimidazole cations
;
_journal_issue 6
_journal_name_full 'New Journal of Chemistry'
_journal_page_first 851
_journal_paper_doi 10.1039/b602468h
_journal_volume 30
_journal_year 2006
_chemical_formula_moiety 'C18 H20 Cl4 Mn N4'
_chemical_formula_sum 'C18 H20 Cl4 Mn N4'
_chemical_formula_weight 489.1
_space_group_IT_number 64
_symmetry_cell_setting orthorhombic
_symmetry_space_group_name_Hall '-C 2ac 2'
_symmetry_space_group_name_H-M 'C m c a'
_audit_conform_dict_name cif_core.dic
_audit_conform_dict_version 2.0.1
_audit_creation_date 1997-09-04
_audit_creation_method from_xtal_archive_file_using_CIFIO
_audit_update_record 2005-12-05
_cell_angle_alpha 90.00000
_cell_angle_beta 90.00000
_cell_angle_gamma 90.00000
_cell_formula_units_Z 8
_cell_length_a 16.6400(10)
_cell_length_b 13.2690(10)
_cell_length_c 18.7700(10)
_cell_measurement_reflns_used 30
_cell_measurement_temperature 200
_cell_measurement_theta_max 29.5
_cell_measurement_theta_min 22.5
_cell_volume 4144.3(5)
_computing_cell_refinement xtal_latcon
_computing_data_collection Stoe_Stadi-4
_computing_data_reduction xtal_REFCAL_LSABS__SORTRF
_computing_molecular_graphics xtal_gx3
_computing_publication_material xtal_CIFIO
_computing_structure_refinement xtal_CRYLSQ
_computing_structure_solution multan_87
_diffrn_measured_fraction_theta_full 1.
_diffrn_measured_fraction_theta_max 1.
_diffrn_measurement_device_type Stoe_Stadi-4_4-circle_diffractometer
_diffrn_measurement_method \w-2\q_scans
_diffrn_radiation_type CuK\a
_diffrn_radiation_wavelength 1.5418
_diffrn_reflns_av_R_equivalents .048
_diffrn_reflns_limit_h_max 17
_diffrn_reflns_limit_h_min -17
_diffrn_reflns_limit_k_max 13
_diffrn_reflns_limit_k_min -13
_diffrn_reflns_limit_l_max 19
_diffrn_reflns_limit_l_min -19
_diffrn_reflns_number 2633
_diffrn_reflns_theta_full 54.9
_diffrn_reflns_theta_max 54.9
_diffrn_standards_decay_% 0
_diffrn_standards_interval_time 45
_diffrn_standards_number 2
_exptl_absorpt_coefficient_mu 10.015
_exptl_absorpt_correction_T_max .4876
_exptl_absorpt_correction_T_min .0663
_exptl_absorpt_correction_type numerical
_exptl_absorpt_process_details 'xtal_lsabs (Flack & al. 1992)'
_exptl_crystal_colour colorless
_exptl_crystal_density_diffrn 1.568
_exptl_crystal_density_meas ?
_exptl_crystal_description plate
_exptl_crystal_F_000 1992
_exptl_crystal_size_max .35
_exptl_crystal_size_mid .35
_exptl_crystal_size_min .07
_refine_diff_density_max .567
_refine_diff_density_min -.596
_refine_ls_extinction_coef 2639(400)
_refine_ls_extinction_method Zachariasen
_refine_ls_goodness_of_fit_ref 1.58(3)
_refine_ls_hydrogen_treatment mixed
_refine_ls_number_parameters 158
_refine_ls_number_reflns 1148
_refine_ls_R_factor_gt .046
_refine_ls_shift/su_max .0034
_refine_ls_structure_factor_coef F
_refine_ls_weighting_details \w=1/[\s^2^(Fo)+0.0001(Fo^2^)]
_refine_ls_weighting_scheme calc
_refine_ls_wR_factor_ref .044
_reflns_number_gt 1148
_reflns_number_total 1325
_reflns_threshold_expression 'refl observed if Fo > 3.99 \s(Fo)'
_cod_data_source_file b602468h.txt
_cod_data_source_block 1bH2
_cod_depositor_comments
;
The following automatic conversions were performed:

'_exptl_crystal_density_meas' value 'not_measured' was changed to '?'
- the value is perceived as not measured.

Automatic conversion script
Id: cif_fix_values 3008 2015-01-20 13:52:24Z robertas 
;
_cod_original_sg_symbol_Hall '-C 2bc 2'
_cod_original_sg_symbol_H-M 'C mca'
_cod_database_code 7052267

loop_
_symmetry_equiv_pos_as_xyz
+x,+y,+z
-x,1/2-y,1/2+z
+x,-y,-z
-x,1/2+y,1/2-z
-x,-y,-z
+x,1/2+y,1/2-z
-x,+y,+z
+x,1/2-y,1/2+z
1/2+x,1/2+y,+z
1/2-x,-y,1/2+z
1/2+x,1/2-y,-z
1/2-x,+y,1/2-z
1/2-x,1/2-y,-z
1/2+x,+y,1/2-z
1/2-x,1/2+y,+z
1/2+x,-y,1/2+z

loop_
_atom_site_label
_atom_site_fract_x
_atom_site_fract_y
_atom_site_fract_z
_atom_site_U_iso_or_equiv
_atom_site_occupancy
_atom_site_adp_type
Mn .00000 .19095(8) .68927(5) .03614 1.00000 Uani
Cl1 .00000 .37274(13) .69253(9) .04682 1.00000 Uani
Cl2 .00000 .14430(14) .56805(8) .04579 1.00000 Uani
Cl3 .12264(7) .14029(10) .73869(6) .05229 1.00000 Uani
N1 .3188(3) .1208(4) .37451(18) .03903 1.00000 Uani
N2 .1931(3) .1163(3) .40703(17) .03684 1.00000 Uani
C1 .2434(3) .1156(4) .3513(3) .03297 1.00000 Uani
C2 .3175(3) .1253(4) .4495(3) .03761 1.00000 Uani
C3 .3805(3) .1295(5) .4987(3) .05027 1.00000 Uani
C4 .3572(4) .1322(5) .5698(3) .05011 1.00000 Uani
C5 .2765(4) .1306(4) .5900(3) .04479 1.00000 Uani
C6 .2157(4) .1258(4) .5416(3) .04140 1.00000 Uani
C7 .2383(3) .1216(4) .4697(3) .03767 1.00000 Uani
C8 .1058(3) .1091(5) .4022(3) .04747 1.00000 Uani
C9 .2162(4) .1123(5) .2760(3) .03714 1.00000 Uani
H1 .366(3) .125(4) .346(3) .05000 1.00000 Uiso
H3 .438(3) .147(4) .486(3) .05000 1.00000 Uiso
H4 .398(3) .130(4) .607(3) .05000 1.00000 Uiso
H5 .265(3) .130(4) .644(3) .05000 1.00000 Uiso
H6 .155(3) .124(4) .554(3) .05000 1.00000 Uiso
H81 .0907(13) .0365(16) .3806(14) .05000 1.00000 Uiso
H82 .0796(13) .119(3) .4521(11) .05000 1.00000 Uiso
H83 .0842(14) .1650(18) .3668(13) .05000 1.00000 Uiso
H91 .185(3) .061(4) .271(3) .05000 1.00000 Uiso
H92 .183(3) .163(4) .268(3) .05000 1.00000 Uiso

loop_
_atom_site_aniso_label
_atom_site_aniso_U_11
_atom_site_aniso_U_22
_atom_site_aniso_U_33
_atom_site_aniso_U_12
_atom_site_aniso_U_13
_atom_site_aniso_U_23
Mn .03961 .04424 .02458 .00000 .00000 -.00301
Cl1 .04335 .04248 .05464 .00000 .00000 -.00611
Cl2 .04590 .06605 .02543 .00000 .00000 -.00648
Cl3 .05660 .06006 .04020 .00890 -.01280 -.00103
N1 .04364 .05012 .02333 -.01427 .00280 .00773
N2 .04275 .04491 .02285 -.01441 -.00306 .00050
C1 .03773 .03588 .02531 -.01036 -.00016 .00055
C2 .04525 .04250 .02509 -.01637 .00013 .00329
C3 .03861 .07406 .03815 -.01946 -.00553 .00949
C4 .05678 .06208 .03148 -.01620 -.01100 .00570
C5 .06089 .04702 .02646 -.01914 -.00623 .00002
C6 .04760 .04769 .02890 -.01936 .00073 -.00064
C7 .04724 .04279 .02297 -.02312 -.00496 .00447
C8 .04081 .07356 .02805 -.02030 -.00665 -.00442
C9 .03878 .04952 .02313 -.00817 -.00015 .00185

loop_
_atom_type_symbol
_atom_type_scat_source
_atom_type_scat_dispersion_real
_atom_type_scat_dispersion_imag
C Int._Tables_Vol_IV_Tables_2.2B_and_2.3.1 .002 .002
H Int._Tables_Vol_IV_Tables_2.2B_and_2.3.1 0 0
N Int._Tables_Vol_IV_Tables_2.2B_and_2.3.1 .004 .003
Mn Int._Tables_Vol_IV_Tables_2.2B_and_2.3.1 .295 .729
Cl Int._Tables_Vol_IV_Tables_2.2B_and_2.3.1 .132 .159

loop_
_geom_angle_atom_site_label_1
_geom_angle_atom_site_label_2
_geom_angle_atom_site_label_3
_geom_angle_site_symmetry_1
_geom_angle_site_symmetry_2
_geom_angle_site_symmetry_3
_geom_angle
Cl2 Mn Cl3 . . . 107.88(5)
Cl2 Mn Cl3 . . 7 107.88(5)
Cl3 Mn Cl3 . . 7 121.38(6)
C1 N1 C2 . . . 108.4(4)
C1 N1 H1 . . . 126(3)
C2 N1 H1 . . . 125(3)
C1 N2 C7 . . . 108.7(4)
C1 N2 C8 . . . 125.0(4)
C7 N2 C8 . . . 126.2(4)
N1 C1 N2 . . . 109.5(4)
N1 C1 C9 . . . 126.9(4)
N2 C1 C9 . . . 123.6(5)
N1 C2 C3 . . . 130.5(5)
N1 C2 C7 . . . 106.8(4)
C3 C2 C7 . . . 122.7(5)
C2 C3 C4 . . . 115.2(5)
C2 C3 H3 . . . 124(3)
C4 C3 H3 . . . 119(3)
C3 C4 C5 . . . 121.8(5)
C3 C4 H4 . . . 120(3)
C5 C4 H4 . . . 118(3)
C4 C5 C6 . . . 122.4(5)
C4 C5 H5 . . . 117(3)
C6 C5 H5 . . . 121(3)
C5 C6 C7 . . . 116.4(5)
C5 C6 H6 . . . 125(3)
C7 C6 H6 . . . 118(3)
N2 C7 C2 . . . 106.7(4)
N2 C7 C6 . . . 131.9(5)
C2 C7 C6 . . . 121.4(5)
N2 C8 H81 . . . 108.4(13)
N2 C8 H82 . . . 110.7(13)
N2 C8 H83 . . . 109.4(13)
H81 C8 H82 . . . 111(2)
H81 C8 H83 . . . 108.1(19)
H82 C8 H83 . . . 110(2)
C1 C9 H91 . . . 108(3)
C1 C9 H92 . . . 109(3)
C1 C9 C9 . . 12 113.2(5)
H91 C9 H92 . . . 102(5)
H91 C9 C9 . . 12 113(3)
H92 C9 C9 . . 12 112(3)

loop_
_geom_bond_atom_site_label_1
_geom_bond_atom_site_label_2
_geom_bond_site_symmetry_1
_geom_bond_site_symmetry_2
_geom_bond_distance
Mn Cl2 . . 2.3580(19)
Mn Cl3 . . 2.3403(13)
Mn Cl3 . 7 2.3403(13)
N1 C1 . . 1.329(7)
N1 C2 . . 1.410(6)
N1 H1 . . .96(5)
N2 C1 . . 1.340(6)
N2 C7 . . 1.398(6)
N2 C8 . . 1.458(6)
C1 C9 . . 1.485(7)
C2 C3 . . 1.398(7)
C2 C7 . . 1.372(7)
C3 C4 . . 1.391(7)
C3 H3 . . 1.01(5)
C4 C5 . . 1.395(8)
C4 H4 . . .97(5)
C5 C6 . . 1.361(7)
C5 H5 . . 1.04(5)
C6 C7 . . 1.402(6)
C6 H6 . . 1.03(5)
C8 H81 . . 1.08(3)
C8 H82 . . 1.04(3)
C8 H83 . . 1.06(3)
C9 H91 . . .86(5)
C9 H92 . . .89(5)
C9 C9 . 12 1.489(8)

loop_
_geom_hbond_atom_site_label_D
_geom_hbond_atom_site_label_H
_geom_hbond_atom_site_label_A
_geom_hbond_site_symmetry_D
_geom_hbond_site_symmetry_H
_geom_hbond_site_symmetry_A
_geom_hbond_distance_DH
_geom_hbond_distance_HA
_geom_hbond_distance_DA
_geom_hbond_angle_DHA
N1 H1 Cl1 . . 11_556 0.96(4) 2.34(5) 2.269(4) 163(4)

loop_
_geom_torsion_atom_site_label_1
_geom_torsion_atom_site_label_2
_geom_torsion_atom_site_label_3
_geom_torsion_atom_site_label_4
_geom_torsion_site_symmetry_1
_geom_torsion_site_symmetry_2
_geom_torsion_site_symmetry_3
_geom_torsion_site_symmetry_4
_geom_torsion
C2 N1 C1 N2 . . . . -.0(6)
C2 N1 C1 C9 . . . . 178.3(5)
H1 N1 C1 N2 . . . . -177(4)
H1 N1 C1 C9 . . . . 2(4)
C1 N1 C2 C3 . . . . 178.6(6)
C1 N1 C2 C7 . . . . .5(6)
H1 N1 C2 C3 . . . . -5(4)
H1 N1 C2 C7 . . . . 177(4)
C7 N2 C1 N1 . . . . -.4(6)
C7 N2 C1 C9 . . . . -178.8(5)
C8 N2 C1 N1 . . . . -178.4(5)
C8 N2 C1 C9 . . . . 3.2(8)
C1 N2 C7 C2 . . . . .7(6)
C1 N2 C7 C6 . . . . 179.0(5)
C8 N2 C7 C2 . . . . 178.7(5)
C8 N2 C7 C6 . . . . -3.0(9)
C1 N2 C8 H81 . . . . 64.4(16)
C1 N2 C8 H82 . . . . -174.1(17)
C1 N2 C8 H83 . . . . -53.2(15)
C7 N2 C8 H81 . . . . -113.3(15)
C7 N2 C8 H82 . . . . 8.2(18)
C7 N2 C8 H83 . . . . 129.1(15)
N1 C1 C9 H91 . . . . 128(4)
N1 C1 C9 H92 . . . . -123(4)
N1 C1 C9 C9 . . . 12 1.8(8)
N2 C1 C9 H91 . . . . -54(4)
N2 C1 C9 H92 . . . . 55(4)
N2 C1 C9 C9 . . . 12 179.9(5)
N1 C2 C3 C4 . . . . -179.4(5)
N1 C2 C3 H3 . . . . 15(4)
C7 C2 C3 C4 . . . . -1.5(8)
C7 C2 C3 H3 . . . . -167(3)
N1 C2 C7 N2 . . . . -.7(6)
N1 C2 C7 C6 . . . . -179.2(5)
C3 C2 C7 N2 . . . . -179.0(5)
C3 C2 C7 C6 . . . . 2.5(8)
C2 C3 C4 C5 . . . . .1(8)
C2 C3 C4 H4 . . . . 175(4)
H3 C3 C4 C5 . . . . 166(3)
H3 C3 C4 H4 . . . . -19(5)
C3 C4 C5 C6 . . . . .3(9)
C3 C4 C5 H5 . . . . 178(3)
H4 C4 C5 C6 . . . . -175(4)
H4 C4 C5 H5 . . . . 3(5)
C4 C5 C6 C7 . . . . .6(8)
C4 C5 C6 H6 . . . . 179(3)
H5 C5 C6 C7 . . . . -177(3)
H5 C5 C6 H6 . . . . 2(5)
C5 C6 C7 N2 . . . . 180.0(5)
C5 C6 C7 C2 . . . . -1.9(8)
H6 C6 C7 N2 . . . . 1(3)
H6 C6 C7 C2 . . . . 179(3)
